data_1523101
loop_
_publ_author_name
'Yarmolyuk, Ya.P.'
'Grin', Yu.'

_publ_section_title
;
 Intermetallic compounds R Ga2 Ni and R Ga4 Ni in (Y, Sm, Gd, Tb, Ho, Er,
 Tm, Yb, Lu) - Ga - Ni systems
;
_journal_name_full 'Izvestiya Akademii Nauk SSSR, Metally'
_journal_page_first 228
_journal_page_last 234
_journal_volume 1981
_journal_year 1981
_chemical_formula_sum 'Ga2 Ni Y'
_space_group_IT_number 63
_symmetry_space_group_name_Hall '-C 2c 2'
_symmetry_space_group_name_H-M 'C m c m'
_cell_angle_alpha 90
_cell_angle_beta 90
_cell_angle_gamma 90
_cell_formula_units_Z 4
_cell_length_a 4.131
_cell_length_b 10.05
_cell_length_c 6.62
_cell_volume 274.840
_citation_journal_id_ASTM IZNMAQ
_cod_data_source_file Yarmolyuk_IZNMAQ_1981_292.cif
_cod_data_source_block Ga2Ni1Y1
_cod_original_cell_volume 274.8396
_cod_original_formula_sum 'Ga2 Ni1 Y1'
_cod_database_code 1523101

loop_
_symmetry_equiv_pos_as_xyz
x,y,z
-x,-y,z+1/2
x,-y,-z
-x,y,-z+1/2
-x,-y,-z
x,y,-z-1/2
-x,y,z
x,-y,z-1/2
x+1/2,y+1/2,z
-x+1/2,-y+1/2,z+1/2
x+1/2,-y+1/2,-z
-x+1/2,y+1/2,-z+1/2
-x+1/2,-y+1/2,-z
x+1/2,y+1/2,-z-1/2
-x+1/2,y+1/2,z
x+1/2,-y+1/2,z-1/2

loop_
_atom_site_label
_atom_site_type_symbol
_atom_site_fract_x
_atom_site_fract_y
_atom_site_fract_z
_atom_site_occupancy
_atom_site_U_iso_or_equiv
Ga1 Ga 0 0.356 0.056 1 0.0
Ni1 Ni 0 0.791 0.25 1 0.0
Y1 Y 0 0.072 0.25 1 0.0
